data_4335921
loop_
_publ_author_name
'Ryoji Mitsuhashi'
'Takayoshi Suzuki'
'Yukinari Sunatsuki'

_publ_section_title
;
 Four-Electron Oxidative Dehydrogenation Induced by Proton-Coupled
 Electron Transfer in Ruthenium(III) Complex with
 2-(1,4,5,6-Tetrahydropyrimidin-2-yl)phenolate
;
_journal_name_full 'Inorganic Chemistry'
_journal_page_first 10183
_journal_page_last 10190
_journal_paper_doi 10.1021/ic401667v
_journal_volume 52
_journal_year 2013
_chemical_formula_moiety 'C9 H10 N2 O'
_chemical_formula_sum 'C9 H10 N2 O'
_chemical_formula_weight 162.19
_chemical_name_systematic
; 
 ? 
;
_space_group_IT_number 14
_symmetry_cell_setting monoclinic
_symmetry_space_group_name_Hall '-P 2yn'
_symmetry_space_group_name_H-M 'P 1 21/n 1'
_atom_sites_solution_hydrogens geom
_atom_sites_solution_primary direct
_atom_sites_solution_secondary difmap
_audit_creation_method SHELXL-97
_cell_angle_alpha 90.00
_cell_angle_beta 96.718(5)
_cell_angle_gamma 90.00
_cell_formula_units_Z 8
_cell_length_a 9.9475(19)
_cell_length_b 7.4571(14)
_cell_length_c 21.436(4)
_cell_measurement_reflns_used 8148
_cell_measurement_temperature 193(2)
_cell_measurement_theta_max 27.50
_cell_measurement_theta_min 3.34
_cell_volume 1579.2(5)
_computing_cell_refinement 'RAPID AUTO'
_computing_data_collection 'RAPID AUTO'
_computing_data_reduction 'RAPID AUTO'
_computing_molecular_graphics 'ortep-3 for win'
_computing_publication_material 'CrystalStructure 4.0'
_computing_structure_refinement 'SHELXL97 (Sheldrick, 2008)'
_computing_structure_solution 'Il Milione (Burla, et al., 2007)'
_diffrn_ambient_temperature 193(2)
_diffrn_detector_area_resol_mean 10.000
_diffrn_measured_fraction_theta_full 0.996
_diffrn_measured_fraction_theta_max 0.996
_diffrn_measurement_device_type 'Rigaku R-AXIS RAPID'
_diffrn_measurement_method \w
_diffrn_radiation_monochromator graphite
_diffrn_radiation_source 'fine-focus sealed tube'
_diffrn_radiation_type MoK\a
_diffrn_radiation_wavelength 0.71075
_diffrn_reflns_av_R_equivalents 0.0559
_diffrn_reflns_av_sigmaI/netI 0.0547
_diffrn_reflns_limit_h_max 10
_diffrn_reflns_limit_h_min -12
_diffrn_reflns_limit_k_max 9
_diffrn_reflns_limit_k_min -9
_diffrn_reflns_limit_l_max 27
_diffrn_reflns_limit_l_min -27
_diffrn_reflns_number 15039
_diffrn_reflns_theta_full 27.48
_diffrn_reflns_theta_max 27.48
_diffrn_reflns_theta_min 3.33
_diffrn_standards_number 15039
_exptl_absorpt_coefficient_mu 0.092
_exptl_absorpt_correction_T_max 0.9729
_exptl_absorpt_correction_T_min 0.9555
_exptl_absorpt_correction_type numerical
_exptl_absorpt_process_details 'NUMABS (Rigaku, 1999)'
_exptl_crystal_colour colorless
_exptl_crystal_density_diffrn 1.364
_exptl_crystal_description platelet
_exptl_crystal_F_000 688
_exptl_crystal_size_max 0.50
_exptl_crystal_size_mid 0.40
_exptl_crystal_size_min 0.30
_refine_diff_density_max 0.325
_refine_diff_density_min -0.173
_refine_diff_density_rms 0.055
_refine_ls_extinction_method none
_refine_ls_goodness_of_fit_ref 1.083
_refine_ls_hydrogen_treatment refall
_refine_ls_matrix_type full
_refine_ls_number_parameters 297
_refine_ls_number_reflns 3608
_refine_ls_number_restraints 0
_refine_ls_restrained_S_all 1.083
_refine_ls_R_factor_all 0.0491
_refine_ls_R_factor_gt 0.0431
_refine_ls_shift/su_max 0.001
_refine_ls_shift/su_mean 0.000
_refine_ls_structure_factor_coef Fsqd
_refine_ls_weighting_details 'calc w=1/[\s^2^(Fo^2^)+(0.0764P)^2^+0.0000P] where P=(Fo^2^+2Fc^2^)/3'
_refine_ls_weighting_scheme calc
_refine_ls_wR_factor_gt 0.1139
_refine_ls_wR_factor_ref 0.1211
_reflns_number_gt 3022
_reflns_number_total 3608
_reflns_threshold_expression >2sigma(I)
_cod_data_source_file ic401667v_si_002_08.cif
_cod_data_source_block H2imn
_cod_database_code 4335921

loop_
_symmetry_equiv_pos_as_xyz
'x, y, z'
'-x+1/2, y+1/2, -z+1/2'
'-x, -y, -z'
'x-1/2, -y-1/2, z-1/2'

loop_
_atom_site_label
_atom_site_type_symbol
_atom_site_fract_x
_atom_site_fract_y
_atom_site_fract_z
_atom_site_U_iso_or_equiv
_atom_site_adp_type
_atom_site_occupancy
_atom_site_symmetry_multiplicity
_atom_site_calc_flag
O1 O 0.11974(8) 0.53927(13) 0.79927(3) 0.0449(2) Uani 1 1 d
O2 O -0.23794(8) 0.32827(11) 0.56019(3) 0.0401(2) Uani 1 1 d
N1 N 0.06677(9) 0.29187(13) 0.96957(4) 0.0368(2) Uani 1 1 d
N2 N -0.02583(9) 0.41771(13) 0.88268(5) 0.0373(2) Uani 1 1 d
N3 N 0.10958(9) 0.49760(13) 0.67237(4) 0.0346(2) Uani 1 1 d
N4 N 0.02055(10) 0.41535(13) 0.57837(4) 0.0340(2) Uani 1 1 d
C1 C 0.22702(11) 0.49528(15) 0.83662(5) 0.0332(2) Uani 1 1 d
C2 C 0.35863(12) 0.52718(16) 0.81998(5) 0.0385(3) Uani 1 1 d
C3 C 0.47325(12) 0.48660(17) 0.85938(5) 0.0406(3) Uani 1 1 d
C4 C 0.46421(12) 0.41206(16) 0.91892(5) 0.0391(3) Uani 1 1 d
C5 C 0.33971(11) 0.37816(15) 0.93705(5) 0.0338(2) Uani 1 1 d
C6 C 0.21991(10) 0.41615(13) 0.89729(5) 0.0293(2) Uani 1 1 d
C7 C 0.08896(10) 0.37458(13) 0.91687(4) 0.0288(2) Uani 1 1 d
C8 C -0.07845(11) 0.26721(16) 0.97236(5) 0.0360(3) Uani 1 1 d
C9 C -0.14397(11) 0.36543(17) 0.91305(5) 0.0376(3) Uani 1 1 d
C10 C -0.25062(10) 0.39954(14) 0.61467(5) 0.0309(2) Uani 1 1 d
C11 C -0.37737(12) 0.40373(16) 0.63889(5) 0.0377(3) Uani 1 1 d
C12 C -0.39396(12) 0.48871(18) 0.69440(5) 0.0420(3) Uani 1 1 d
C13 C -0.28564(12) 0.57526(16) 0.72981(5) 0.0388(3) Uani 1 1 d
C14 C -0.16002(11) 0.56718(14) 0.70977(5) 0.0324(2) Uani 1 1 d
C15 C -0.13947(10) 0.47835(13) 0.65361(4) 0.0286(2) Uani 1 1 d
C16 C -0.00385(10) 0.46544(13) 0.63557(4) 0.0286(2) Uani 1 1 d
C17 C 0.22748(11) 0.45842(16) 0.64023(5) 0.0361(3) Uani 1 1 d
C18 C 0.16466(11) 0.39245(17) 0.57512(5) 0.0371(3) Uani 1 1 d
H1N H 0.1373(16) 0.250(2) 1.0015(7) 0.062(4) Uiso 1 1 d
H2N H -0.0158(16) 0.472(2) 0.8443(8) 0.064(4) Uiso 1 1 d
H2A H 0.3604(14) 0.5847(18) 0.7815(7) 0.046(3) Uiso 1 1 d
H3 H 0.5685(17) 0.5091(19) 0.8445(7) 0.062(4) Uiso 1 1 d
H3N H 0.1206(17) 0.523(2) 0.7125(8) 0.062(4) Uiso 1 1 d
H4N H -0.0447(16) 0.370(2) 0.5542(7) 0.056(4) Uiso 1 1 d
H4A H 0.5417(15) 0.387(2) 0.9487(7) 0.054(4) Uiso 1 1 d
H5 H 0.3338(13) 0.3298(18) 0.9774(6) 0.044(3) Uiso 1 1 d
H8A H -0.1095(14) 0.3201(18) 1.0118(6) 0.045(3) Uiso 1 1 d
H8B H -0.1037(13) 0.1408(19) 0.9722(6) 0.045(3) Uiso 1 1 d
H9A H -0.2074(14) 0.2864(18) 0.8865(6) 0.045(3) Uiso 1 1 d
H9B H -0.1959(13) 0.4790(17) 0.9226(6) 0.038(3) Uiso 1 1 d
H11 H -0.4577(14) 0.3478(19) 0.6134(6) 0.049(4) Uiso 1 1 d
H12 H -0.4812(17) 0.4897(19) 0.7096(7) 0.056(4) Uiso 1 1 d
H13 H -0.3017(14) 0.641(2) 0.7683(6) 0.049(4) Uiso 1 1 d
H14 H -0.0855(13) 0.6264(17) 0.7332(6) 0.035(3) Uiso 1 1 d
H17A H 0.2808(13) 0.3658(18) 0.6635(6) 0.042(3) Uiso 1 1 d
H17B H 0.2808(14) 0.5646(18) 0.6374(6) 0.046(4) Uiso 1 1 d
H18A H 0.1927(14) 0.4608(18) 0.5408(6) 0.047(4) Uiso 1 1 d
H18B H 0.1832(14) 0.2613(19) 0.5669(6) 0.043(3) Uiso 1 1 d

loop_
_atom_site_aniso_label
_atom_site_aniso_U_11
_atom_site_aniso_U_22
_atom_site_aniso_U_33
_atom_site_aniso_U_23
_atom_site_aniso_U_13
_atom_site_aniso_U_12
O1 0.0352(5) 0.0697(6) 0.0277(4) 0.0087(4) -0.0056(3) 0.0006(4)
O2 0.0313(4) 0.0569(5) 0.0309(4) -0.0142(3) -0.0008(3) -0.0023(3)
N1 0.0266(5) 0.0491(5) 0.0336(5) 0.0075(4) -0.0012(4) -0.0040(4)
N2 0.0254(5) 0.0502(6) 0.0344(5) 0.0054(4) -0.0038(4) -0.0014(4)
N3 0.0259(5) 0.0476(5) 0.0291(5) -0.0011(4) -0.0019(4) 0.0012(4)
N4 0.0274(5) 0.0460(5) 0.0285(4) -0.0053(4) 0.0020(4) 0.0012(4)
C1 0.0333(6) 0.0397(5) 0.0252(5) -0.0022(4) -0.0028(4) -0.0003(4)
C2 0.0378(6) 0.0499(6) 0.0283(5) 0.0020(5) 0.0064(4) -0.0005(5)
C3 0.0318(6) 0.0509(7) 0.0396(6) 0.0005(5) 0.0061(5) -0.0013(5)
C4 0.0276(6) 0.0491(6) 0.0388(6) 0.0050(5) -0.0032(4) 0.0009(4)
C5 0.0298(6) 0.0395(5) 0.0306(5) 0.0050(4) -0.0027(4) -0.0017(4)
C6 0.0275(5) 0.0325(5) 0.0269(5) -0.0011(4) -0.0010(4) -0.0011(4)
C7 0.0264(5) 0.0313(5) 0.0275(5) -0.0030(4) -0.0024(4) -0.0011(4)
C8 0.0279(6) 0.0427(6) 0.0370(6) -0.0030(5) 0.0026(4) -0.0057(4)
C9 0.0263(5) 0.0454(6) 0.0399(6) -0.0035(5) -0.0007(4) -0.0022(4)
C10 0.0286(5) 0.0362(5) 0.0268(5) -0.0014(4) -0.0010(4) 0.0015(4)
C11 0.0284(6) 0.0493(6) 0.0345(5) -0.0025(5) 0.0001(4) -0.0042(4)
C12 0.0292(6) 0.0610(7) 0.0366(6) -0.0017(5) 0.0070(5) 0.0011(5)
C13 0.0381(6) 0.0506(7) 0.0280(5) -0.0047(4) 0.0046(4) 0.0036(5)
C14 0.0312(6) 0.0392(5) 0.0256(5) -0.0019(4) -0.0023(4) 0.0015(4)
C15 0.0263(5) 0.0338(5) 0.0248(5) 0.0007(4) -0.0007(4) 0.0023(4)
C16 0.0275(5) 0.0303(5) 0.0270(5) 0.0020(4) -0.0009(4) 0.0021(4)
C17 0.0262(5) 0.0393(6) 0.0423(6) 0.0048(5) 0.0026(4) -0.0004(4)
C18 0.0289(6) 0.0455(6) 0.0377(6) 0.0029(5) 0.0067(4) 0.0038(4)

loop_
_atom_type_symbol
_atom_type_description
_atom_type_scat_dispersion_real
_atom_type_scat_dispersion_imag
_atom_type_scat_source
C C 0.0033 0.0016 'International Tables Vol C Tables 4.2.6.8 and 6.1.1.4'
H H 0.0000 0.0000 'International Tables Vol C Tables 4.2.6.8 and 6.1.1.4'
N N 0.0061 0.0033 'International Tables Vol C Tables 4.2.6.8 and 6.1.1.4'
O O 0.0106 0.0060 'International Tables Vol C Tables 4.2.6.8 and 6.1.1.4'

loop_
_geom_angle_atom_site_label_1
_geom_angle_atom_site_label_2
_geom_angle_atom_site_label_3
_geom_angle
C7 N1 C8 110.86(9)
C7 N1 H1N 124.8(9)
C8 N1 H1N 124.3(9)
C7 N2 C9 112.06(9)
C7 N2 H2N 114.8(10)
C9 N2 H2N 133.1(10)
C16 N3 C17 111.08(9)
C16 N3 H3N 128.8(11)
C17 N3 H3N 119.5(11)
C16 N4 C18 111.37(9)
C16 N4 H4N 117.6(10)
C18 N4 H4N 127.6(10)
O1 C1 C2 121.28(10)
O1 C1 C6 122.51(10)
C2 C1 C6 116.20(10)
C3 C2 C1 122.29(10)
C3 C2 H2A 123.1(9)
C1 C2 H2A 114.5(9)
C2 C3 C4 120.67(11)
C2 C3 H3 119.6(8)
C4 C3 H3 119.7(8)
C5 C4 C3 119.27(11)
C5 C4 H4A 117.3(8)
C3 C4 H4A 123.4(9)
C4 C5 C6 121.44(10)
C4 C5 H5 119.1(8)
C6 C5 H5 119.4(8)
C5 C6 C1 120.11(9)
C5 C6 C7 120.46(9)
C1 C6 C7 119.43(9)
N2 C7 N1 111.45(9)
N2 C7 C6 122.34(9)
N1 C7 C6 126.21(9)
N1 C8 C9 103.30(8)
N1 C8 H8A 112.6(8)
C9 C8 H8A 111.2(7)
N1 C8 H8B 112.1(8)
C9 C8 H8B 111.8(8)
H8A C8 H8B 106.0(10)
N2 C9 C8 102.09(9)
N2 C9 H9A 113.2(8)
C8 C9 H9A 111.6(8)
N2 C9 H9B 108.6(7)
C8 C9 H9B 113.7(7)
H9A C9 H9B 107.6(10)
O2 C10 C11 121.36(9)
O2 C10 C15 122.76(9)
C11 C10 C15 115.88(9)
C12 C11 C10 121.90(10)
C12 C11 H11 119.6(8)
C10 C11 H11 118.4(7)
C11 C12 C13 121.25(11)
C11 C12 H12 120.0(9)
C13 C12 H12 118.7(9)
C14 C13 C12 118.82(10)
C14 C13 H13 121.7(8)
C12 C13 H13 119.5(8)
C13 C14 C15 121.15(10)
C13 C14 H14 119.8(7)
C15 C14 H14 119.0(7)
C14 C15 C10 120.77(9)
C14 C15 C16 119.44(9)
C10 C15 C16 119.79(9)
N3 C16 N4 111.47(9)
N3 C16 C15 125.82(9)
N4 C16 C15 122.70(9)
N3 C17 C18 103.21(9)
N3 C17 H17A 108.7(7)
C18 C17 H17A 112.1(8)
N3 C17 H17B 110.2(8)
C18 C17 H17B 112.0(8)
H17A C17 H17B 110.3(12)
N4 C18 C17 102.51(8)
N4 C18 H18A 110.5(8)
C17 C18 H18A 113.6(8)
N4 C18 H18B 108.8(8)
C17 C18 H18B 113.7(8)
H18A C18 H18B 107.6(11)

loop_
_geom_bond_atom_site_label_1
_geom_bond_atom_site_label_2
_geom_bond_distance
O1 C1 1.2990(13)
O2 C10 1.3027(12)
N1 C7 1.3280(13)
N1 C8 1.4644(14)
N1 H1N 0.974(17)
N2 C7 1.3223(13)
N2 C9 1.4614(14)
N2 H2N 0.931(17)
N3 C16 1.3209(13)
N3 C17 1.4575(14)
N3 H3N 0.876(17)
N4 C16 1.3308(13)
N4 C18 1.4534(14)
N4 H4N 0.852(16)
C1 C2 1.4167(16)
C1 C6 1.4374(14)
C2 C3 1.3710(16)
C2 H2A 0.932(14)
C3 C4 1.4047(16)
C3 H3 1.048(16)
C4 C5 1.3643(16)
C4 H4A 0.961(15)
C5 C6 1.4104(14)
C5 H5 0.945(13)
C6 C7 1.4481(14)
C8 C9 1.5441(16)
C8 H8A 1.013(13)
C8 H8B 0.976(14)
C9 H9A 0.993(14)
C9 H9B 1.025(13)
C10 C11 1.4190(16)
C10 C15 1.4313(14)
C11 C12 1.3749(16)
C11 H11 1.005(14)
C12 C13 1.4009(17)
C12 H12 0.962(16)
C13 C14 1.3694(16)
C13 H13 0.989(14)
C14 C15 1.4098(14)
C14 H14 0.953(13)
C15 C16 1.4494(14)
C17 C18 1.5417(17)
C17 H17A 0.972(14)
C17 H17B 0.959(14)
C18 H18A 0.962(14)
C18 H18B 1.014(14)

loop_
_geom_hbond_atom_site_label_D
_geom_hbond_atom_site_label_H
_geom_hbond_atom_site_label_A
_geom_hbond_distance_DH
_geom_hbond_distance_HA
_geom_hbond_distance_DA
_geom_hbond_angle_DHA
_geom_hbond_site_symmetry_A
N1 H1n O2 0.974(15) 1.759(15) 2.7326(12) 178.8(16) 4_666
N2 H2n O1 0.931(18) 1.819(18) 2.5925(14) 138.7(14) 1_555
N3 H3n O1 0.876(18) 1.864(18) 2.7281(12) 168.5(16) 1_555
N4 H4n O2 0.852(15) 1.965(15) 2.6364(14) 134.8(15) 1_555

loop_
_geom_torsion_atom_site_label_1
_geom_torsion_atom_site_label_2
_geom_torsion_atom_site_label_3
_geom_torsion_atom_site_label_4
_geom_torsion
O1 C1 C2 C3 178.09(11)
C6 C1 C2 C3 -0.48(17)
C1 C2 C3 C4 -0.56(19)
C2 C3 C4 C5 0.79(19)
C3 C4 C5 C6 0.07(18)
C4 C5 C6 C1 -1.13(17)
C4 C5 C6 C7 178.34(10)
O1 C1 C6 C5 -177.25(10)
C2 C1 C6 C5 1.30(15)
O1 C1 C6 C7 3.27(16)
C2 C1 C6 C7 -178.18(9)
C9 N2 C7 N1 1.11(13)
C9 N2 C7 C6 -178.64(9)
C8 N1 C7 N2 2.35(13)
C8 N1 C7 C6 -177.92(10)
C5 C6 C7 N2 175.87(10)
C1 C6 C7 N2 -4.65(16)
C5 C6 C7 N1 -3.84(16)
C1 C6 C7 N1 175.64(10)
C7 N1 C8 C9 -4.49(12)
C7 N2 C9 C8 -3.76(12)
N1 C8 C9 N2 4.68(11)
O2 C10 C11 C12 -175.71(11)
C15 C10 C11 C12 4.11(17)
C10 C11 C12 C13 -0.12(19)
C11 C12 C13 C14 -3.00(19)
C12 C13 C14 C15 1.88(17)
C13 C14 C15 C10 2.30(16)
C13 C14 C15 C16 -177.08(9)
O2 C10 C15 C14 174.66(10)
C11 C10 C15 C14 -5.16(15)
O2 C10 C15 C16 -5.96(15)
C11 C10 C15 C16 174.22(9)
C17 N3 C16 N4 -3.30(13)
C17 N3 C16 C15 175.67(9)
C18 N4 C16 N3 6.04(13)
C18 N4 C16 C15 -172.97(9)
C14 C15 C16 N3 14.40(16)
C10 C15 C16 N3 -164.99(10)
C14 C15 C16 N4 -166.74(9)
C10 C15 C16 N4 13.87(15)
C16 N3 C17 C18 -0.54(12)
C16 N4 C18 C17 -5.91(12)
N3 C17 C18 N4 3.69(11)
